data_1545380
loop_
_publ_author_name
'Kawashima, Takuya'
'Okuno, Tsunehisa'

_publ_section_title
;
 <i>N</i>-[5-(Diphenylamino)penta-2,4-diyn-1-yl]benzamide
;
_journal_coeditor_code FF4013
_journal_issue 2
_journal_name_full IUCrData
_journal_page_first x170277
_journal_paper_doi 10.1107/S2414314617002772
_journal_volume 2
_journal_year 2017
_chemical_formula_iupac 'C24 H18 N2 O'
_chemical_formula_moiety 'C24 H18 N2 O'
_chemical_formula_sum 'C24 H18 N2 O'
_chemical_formula_weight 350.42
_chemical_name_systematic
;
<i>N</i>-[5-(Diphenylamino)penta-2,4-diyn-1-yl]benzamide
;
_space_group_crystal_system monoclinic
_space_group_IT_number 14
_space_group_name_Hall '-P 2ybc'
_space_group_name_H-M_alt 'P 1 21/c 1'
_symmetry_space_group_name_Hall '-P 2ybc'
_symmetry_space_group_name_H-M 'P 1 21/c 1'
_atom_sites_solution_hydrogens geom
_atom_sites_solution_primary direct
_atom_sites_solution_secondary difmap
_cell_angle_alpha 90.0000
_cell_angle_beta 109.518(6)
_cell_angle_gamma 90.0000
_cell_formula_units_Z 4
_cell_length_a 12.486(7)
_cell_length_b 9.738(5)
_cell_length_c 16.089(9)
_cell_measurement_reflns_used 4684
_cell_measurement_temperature 93
_cell_measurement_theta_max 31.20
_cell_measurement_theta_min 2.09
_cell_volume 1843.8(17)
_computing_cell_refinement
;
CrystalClear (Rigaku, 2008)
;
_computing_data_collection
;
CrystalClear (Rigaku, 2008)
;
_computing_data_reduction
;
CrystalClear (Rigaku, 2008)
;
_computing_molecular_graphics
;
Ortep-3 for Windows (Farrugia, 2012)
;
_computing_publication_material
;
CrystalStructure (Rigaku, 2014)
;
_computing_structure_refinement
;
SHELXL2013 (Sheldrick, 2008)
;
_computing_structure_solution
;
SHELXD2013 (Sheldrick, 2008)
;
_diffrn_ambient_temperature 93
_diffrn_detector_area_resol_mean 7.111
_diffrn_measured_fraction_theta_full 0.994
_diffrn_measured_fraction_theta_max 0.980
_diffrn_measurement_device_type 'Rigaku Saturn724+'
_diffrn_measurement_method \w
_diffrn_radiation_type 'Mo K\a'
_diffrn_radiation_wavelength 0.71075
_diffrn_reflns_av_R_equivalents 0.0621
_diffrn_reflns_limit_h_max 16
_diffrn_reflns_limit_h_min -16
_diffrn_reflns_limit_k_max 12
_diffrn_reflns_limit_k_min -12
_diffrn_reflns_limit_l_max 20
_diffrn_reflns_limit_l_min -20
_diffrn_reflns_number 14614
_diffrn_reflns_theta_full 25.242
_diffrn_reflns_theta_max 27.499
_diffrn_reflns_theta_min 3.276
_diffrn_standards_number 0
_exptl_absorpt_coefficient_mu 0.078
_exptl_absorpt_correction_T_max 0.997
_exptl_absorpt_correction_T_min 0.995
_exptl_absorpt_correction_type numerical
_exptl_absorpt_process_details
;
(NUMABS; Rigaku, 1999)
;
_exptl_crystal_colour colorless
_exptl_crystal_density_diffrn 1.262
_exptl_crystal_density_method 'not measured'
_exptl_crystal_description block
_exptl_crystal_F_000 736.00
_exptl_crystal_size_max 0.100
_exptl_crystal_size_mid 0.070
_exptl_crystal_size_min 0.040
_refine_diff_density_max 0.58
_refine_diff_density_min -0.32
_refine_ls_extinction_method none
_refine_ls_goodness_of_fit_ref 1.064
_refine_ls_hydrogen_treatment mixed
_refine_ls_number_parameters 248
_refine_ls_number_reflns 4155
_refine_ls_number_restraints 0
_refine_ls_R_factor_all 0.0892
_refine_ls_R_factor_gt 0.0602
_refine_ls_shift/su_max 0.000
_refine_ls_structure_factor_coef Fsqd
_refine_ls_weighting_details 'w = 1/[\s^2^(Fo^2^)+(0.0816P)^2^+0.1006P] where P=(Fo^2^+2Fc^2^)/3'
_refine_ls_weighting_scheme calc
_refine_ls_wR_factor_gt 0.1410
_refine_ls_wR_factor_ref 0.1619
_reflns_number_gt 2929
_reflns_number_total 4155
_reflns_threshold_expression F^2^>2.0\s(F^2^)
_cod_data_source_file ff4013sup1.cif
_cod_data_source_block I
_cod_database_code 1545380

loop_
_symmetry_equiv_pos_site_id
_space_group_symop_operation_xyz
1 +X,+Y,+Z
2 -X,1/2+Y,1/2-Z
3 -X,-Y,-Z
4 +X,1/2-Y,1/2+Z

loop_
_atom_site_type_symbol
_atom_site_label
_atom_site_fract_x
_atom_site_fract_y
_atom_site_fract_z
_atom_site_U_iso_or_equiv
_atom_site_adp_type
_atom_site_calc_flag
_atom_site_refinement_flags
_atom_site_occupancy
O O1 0.02051(13) 0.30092(14) 0.22465(9) 0.0308(4) Uani d . 1
N N1 0.00394(14) 0.51968(17) 0.26271(10) 0.0229(4) Uani d . 1
N N2 0.41255(13) 0.36679(17) 0.68882(10) 0.0248(4) Uani d . 1
C C1 0.51710(16) 0.3440(2) 0.67100(12) 0.0224(4) Uani d . 1
C C2 0.55674(17) 0.4437(2) 0.62730(13) 0.0276(4) Uani d . 1
C C3 0.65474(18) 0.4186(2) 0.60743(14) 0.0300(5) Uani d . 1
C C4 0.71294(17) 0.2951(2) 0.63095(13) 0.0285(5) Uani d . 1
C C5 0.67219(18) 0.1961(2) 0.67443(13) 0.0286(5) Uani d . 1
C C6 0.57419(17) 0.2200(2) 0.69492(13) 0.0256(4) Uani d . 1
C C7 0.40326(16) 0.34256(19) 0.77368(12) 0.0212(4) Uani d . 1
C C8 0.30013(16) 0.30123(19) 0.78110(12) 0.0228(4) Uani d . 1
C C9 0.29067(17) 0.2862(2) 0.86391(12) 0.0263(4) Uani d . 1
C C10 0.38291(19) 0.3101(2) 0.93921(13) 0.0287(5) Uani d . 1
C C11 0.48588(18) 0.3483(2) 0.93129(13) 0.0285(5) Uani d . 1
C C12 0.49718(16) 0.3653(2) 0.84927(13) 0.0250(4) Uani d . 1
C C13 0.31941(16) 0.3997(2) 0.62021(12) 0.0233(4) Uani d . 1
C C14 0.23749(16) 0.4286(2) 0.55789(12) 0.0249(4) Uani d . 1
C C15 0.14353(16) 0.4492(2) 0.48386(12) 0.0234(4) Uani d . 1
C C16 0.06265(16) 0.4636(2) 0.41808(12) 0.0227(4) Uani d . 1
C C17 -0.03368(16) 0.4829(2) 0.33613(12) 0.0233(4) Uani d . 1
C C18 0.03405(16) 0.42482(19) 0.21431(12) 0.0221(4) Uani d . 1
C C19 0.08670(16) 0.47240(19) 0.14822(12) 0.0215(4) Uani d . 1
C C20 0.13380(17) 0.6029(2) 0.15128(13) 0.0265(4) Uani d . 1
C C21 0.18493(18) 0.6402(2) 0.09050(13) 0.0315(5) Uani d . 1
C C22 0.18987(18) 0.5483(2) 0.02646(14) 0.0323(5) Uani d . 1
C C23 0.14320(18) 0.4188(2) 0.02273(13) 0.0302(5) Uani d . 1
C C24 0.09132(17) 0.3809(2) 0.08340(12) 0.0256(4) Uani d . 1
H H1 0.012(2) 0.605(3) 0.2538(16) 0.045(7) Uiso d . 1
H H2 0.51728 0.52822 0.61112 0.0331 Uiso calc R 1
H H3 0.68247 0.48659 0.57742 0.0360 Uiso calc R 1
H H4 0.78019 0.27874 0.61726 0.0342 Uiso calc R 1
H H5 0.71144 0.11141 0.69036 0.0343 Uiso calc R 1
H H6 0.54645 0.15216 0.725 0.0308 Uiso calc R 1
H H8 0.23673 0.2835 0.72973 0.0274 Uiso calc R 1
H H9 0.2201 0.25907 0.86913 0.0315 Uiso calc R 1
H H10 0.37561 0.3005 0.99583 0.0344 Uiso calc R 1
H H11 0.54967 0.36294 0.98291 0.0342 Uiso calc R 1
H H12 0.568 0.39214 0.84442 0.0300 Uiso calc R 1
H H17A -0.07853 0.39704 0.32181 0.0280 Uiso calc R 1
H H17B -0.08371 0.55628 0.34498 0.0280 Uiso calc R 1
H H20 0.13076 0.66645 0.19525 0.0318 Uiso calc R 1
H H21 0.21675 0.72936 0.09278 0.0378 Uiso calc R 1
H H22 0.22535 0.57409 -0.01502 0.0387 Uiso calc R 1
H H23 0.1466 0.35561 -0.02132 0.0362 Uiso calc R 1
H H24 0.0589 0.292 0.08048 0.0307 Uiso calc R 1

loop_
_atom_site_aniso_label
_atom_site_aniso_U_11
_atom_site_aniso_U_22
_atom_site_aniso_U_33
_atom_site_aniso_U_12
_atom_site_aniso_U_13
_atom_site_aniso_U_23
O1 0.0386(9) 0.0184(7) 0.0381(8) -0.0005(6) 0.0164(7) 0.0003(6)
N1 0.0270(9) 0.0173(8) 0.0230(8) 0.0018(7) 0.0065(7) 0.0017(7)
N2 0.0176(8) 0.0343(9) 0.0223(8) 0.0021(7) 0.0062(7) 0.0071(7)
C1 0.0184(9) 0.0279(10) 0.0200(9) -0.0014(7) 0.0051(7) -0.0019(8)
C2 0.0263(10) 0.0272(10) 0.0303(11) -0.0004(8) 0.0110(9) 0.0035(9)
C3 0.0280(11) 0.0343(11) 0.0321(11) -0.0063(9) 0.0157(9) -0.0004(9)
C4 0.0207(10) 0.0366(12) 0.0290(11) -0.0012(8) 0.0093(9) -0.0095(9)
C5 0.0266(11) 0.0283(11) 0.0284(10) 0.0041(8) 0.0057(9) -0.0050(9)
C6 0.0255(10) 0.0238(10) 0.0264(10) -0.0028(8) 0.0071(8) -0.0006(8)
C7 0.0205(9) 0.0219(9) 0.0213(9) 0.0032(7) 0.0069(8) 0.0021(7)
C8 0.0202(9) 0.0236(9) 0.0234(9) 0.0000(7) 0.0055(8) 0.0022(8)
C9 0.0239(10) 0.0274(11) 0.0289(11) -0.0012(8) 0.0106(9) 0.0007(8)
C10 0.0360(12) 0.0304(11) 0.0206(9) 0.0040(9) 0.0107(9) 0.0027(8)
C11 0.0278(11) 0.0310(11) 0.0222(10) 0.0037(9) 0.0022(8) 0.0006(8)
C12 0.0183(9) 0.0268(10) 0.0283(10) -0.0010(8) 0.0054(8) 0.0028(8)
C13 0.0199(9) 0.0284(10) 0.0233(9) 0.0008(8) 0.0093(8) 0.0042(8)
C14 0.0212(10) 0.0326(11) 0.0233(9) 0.0005(8) 0.0105(8) 0.0034(8)
C15 0.0206(10) 0.0283(10) 0.0251(10) 0.0038(8) 0.0126(8) 0.0038(8)
C16 0.0201(9) 0.0261(10) 0.0240(9) 0.0013(8) 0.0100(8) 0.0018(8)
C17 0.0196(9) 0.0248(10) 0.0241(9) 0.0029(8) 0.0053(8) 0.0016(8)
C18 0.0204(9) 0.0188(9) 0.0222(9) 0.0030(7) 0.0006(7) -0.0010(8)
C19 0.0182(9) 0.0210(9) 0.0219(9) 0.0034(7) 0.0021(7) 0.0019(8)
C20 0.0243(10) 0.0267(10) 0.0246(10) -0.0030(8) 0.0028(8) -0.0014(8)
C21 0.0258(11) 0.0346(12) 0.0306(11) -0.0061(9) 0.0047(9) 0.0042(9)
C22 0.0250(11) 0.0428(13) 0.0292(11) 0.0044(9) 0.0094(9) 0.0093(10)
C23 0.0283(11) 0.0344(11) 0.0267(10) 0.0089(9) 0.0076(9) 0.0010(9)
C24 0.0234(10) 0.0245(10) 0.0262(10) 0.0058(8) 0.0048(8) 0.0017(8)

loop_
_atom_type_symbol
_atom_type_description
_atom_type_scat_dispersion_real
_atom_type_scat_dispersion_imag
_atom_type_scat_source
C C 0.0033 0.0016
;
International Tables for Crystallography
(Vol. C, Tables 4.2.6.8 and 6.1.1.4)
;
H H 0.0000 0.0000
;
International Tables for Crystallography
(Vol. C, Table 6.1.1.4)
;
N N 0.0061 0.0033
;
International Tables for Crystallography
(Vol. C, Tables 4.2.6.8 and 6.1.1.4)
;
O O 0.0106 0.0060
;
International Tables for Crystallography
(Vol. C, Tables 4.2.6.8 and 6.1.1.4)
;

loop_
_geom_angle_atom_site_label_1
_geom_angle_atom_site_label_2
_geom_angle_atom_site_label_3
_geom_angle
_geom_angle_publ_flag
C17 N1 C18 122.13(17) yes
C1 N2 C7 122.14(14) yes
C1 N2 C13 117.63(17) yes
C7 N2 C13 119.93(18) yes
N2 C1 C2 119.60(17) yes
N2 C1 C6 119.50(19) yes
C2 C1 C6 120.9(2) yes
C1 C2 C3 119.16(19) yes
C2 C3 C4 120.7(2) yes
C3 C4 C5 119.5(2) yes
C4 C5 C6 120.36(19) yes
C1 C6 C5 119.4(2) yes
N2 C7 C8 120.19(15) yes
N2 C7 C12 119.58(19) yes
C8 C7 C12 120.19(19) yes
C7 C8 C9 119.48(16) yes
C8 C9 C10 120.7(2) yes
C9 C10 C11 119.4(2) yes
C10 C11 C12 120.92(17) yes
C7 C12 C11 119.2(2) yes
N2 C13 C14 178.7(2) yes
C13 C14 C15 174.6(2) yes
C14 C15 C16 177.9(2) yes
C15 C16 C17 178.1(2) yes
N1 C17 C16 111.75(17) yes
O1 C18 N1 121.1(2) yes
O1 C18 C19 120.60(19) yes
N1 C18 C19 118.29(17) yes
C18 C19 C20 122.46(18) yes
C18 C19 C24 118.24(17) yes
C20 C19 C24 119.3(2) yes
C19 C20 C21 120.2(2) yes
C20 C21 C22 120.2(2) yes
C21 C22 C23 120.0(2) yes
C22 C23 C24 120.0(2) yes
C19 C24 C23 120.24(19) yes
C17 N1 H1 118(2) no
C18 N1 H1 120(2) no
C1 C2 H2 120.416 no
C3 C2 H2 120.421 no
C2 C3 H3 119.640 no
C4 C3 H3 119.651 no
C3 C4 H4 120.235 no
C5 C4 H4 120.231 no
C4 C5 H5 119.828 no
C6 C5 H5 119.814 no
C1 C6 H6 120.311 no
C5 C6 H6 120.311 no
C7 C8 H8 120.256 no
C9 C8 H8 120.261 no
C8 C9 H9 119.637 no
C10 C9 H9 119.637 no
C9 C10 H10 120.281 no
C11 C10 H10 120.288 no
C10 C11 H11 119.538 no
C12 C11 H11 119.542 no
C7 C12 H12 120.393 no
C11 C12 H12 120.383 no
N1 C17 H17A 109.264 no
N1 C17 H17B 109.266 no
C16 C17 H17A 109.270 no
C16 C17 H17B 109.274 no
H17A C17 H17B 107.935 no
C19 C20 H20 119.896 no
C21 C20 H20 119.889 no
C20 C21 H21 119.898 no
C22 C21 H21 119.896 no
C21 C22 H22 119.989 no
C23 C22 H22 119.981 no
C22 C23 H23 119.987 no
C24 C23 H23 119.985 no
C19 C24 H24 119.887 no
C23 C24 H24 119.871 no

loop_
_geom_bond_atom_site_label_1
_geom_bond_atom_site_label_2
_geom_bond_distance
_geom_bond_publ_flag
O1 C18 1.237(2) yes
N1 C17 1.454(3) yes
N1 C18 1.340(3) yes
N2 C1 1.444(3) yes
N2 C7 1.428(3) yes
N2 C13 1.348(2) yes
C1 C2 1.383(3) yes
C1 C6 1.390(3) yes
C2 C3 1.386(3) yes
C3 C4 1.391(3) yes
C4 C5 1.384(3) yes
C5 C6 1.389(3) yes
C7 C8 1.392(3) yes
C7 C12 1.397(2) yes
C8 C9 1.384(3) yes
C9 C10 1.384(3) yes
C10 C11 1.384(4) yes
C11 C12 1.383(3) yes
C13 C14 1.202(2) yes
C14 C15 1.379(2) yes
C15 C16 1.202(2) yes
C16 C17 1.470(2) yes
C18 C19 1.498(3) yes
C19 C20 1.395(3) yes
C19 C24 1.388(3) yes
C20 C21 1.383(3) yes
C21 C22 1.382(3) yes
C22 C23 1.382(3) yes
C23 C24 1.390(3) yes
N1 H1 0.85(3) no
C2 H2 0.950 no
C3 H3 0.950 no
C4 H4 0.950 no
C5 H5 0.950 no
C6 H6 0.950 no
C8 H8 0.950 no
C9 H9 0.950 no
C10 H10 0.950 no
C11 H11 0.950 no
C12 H12 0.950 no
C17 H17A 0.990 no
C17 H17B 0.990 no
C20 H20 0.950 no
C21 H21 0.950 no
C22 H22 0.950 no
C23 H23 0.950 no
C24 H24 0.950 no

loop_
_geom_contact_atom_site_label_1
_geom_contact_atom_site_label_2
_geom_contact_distance
_geom_contact_site_symmetry_2
_geom_contact_publ_flag
O1 C16 3.373(3) . no
O1 C17 2.762(3) . no
O1 C24 2.810(3) . no
N1 C15 3.468(3) . no
N1 C20 2.906(3) . no
C1 C4 2.770(3) . no
C1 C12 2.968(3) . no
C1 C14 3.455(3) . no
C2 C5 2.781(3) . no
C2 C13 2.958(3) . no
C3 C6 2.772(3) . no
C6 C7 3.065(3) . no
C6 C12 3.269(3) . no
C6 C13 3.474(3) . no
C7 C10 2.777(3) . no
C7 C14 3.498(3) . no
C8 C11 2.772(3) . no
C8 C13 2.845(3) . no
C9 C12 2.776(3) . no
C16 C18 3.199(3) . no
C19 C22 2.780(4) . no
C20 C23 2.770(3) . no
C21 C24 2.769(3) . no
O1 N1 2.771(3) 2_545 no
O1 C8 3.447(3) 4_554 no
O1 C9 3.474(3) 4_554 no
O1 C17 3.268(3) 2_545 no
N1 O1 2.771(3) 2_555 no
C3 C15 3.554(4) 3_666 no
C4 C20 3.528(3) 3_666 no
C6 C12 3.578(3) 2_646 no
C8 O1 3.447(3) 4_555 no
C9 O1 3.474(3) 4_555 no
C12 C6 3.578(3) 2_656 no
C14 C23 3.564(3) 4_555 no
C15 C3 3.554(4) 3_666 no
C15 C16 3.543(3) 3_566 no
C16 C15 3.543(3) 3_566 no
C16 C16 3.557(3) 3_566 no
C17 O1 3.268(3) 2_555 no
C19 C23 3.414(3) 3_565 no
C20 C4 3.528(3) 3_666 no
C22 C24 3.432(3) 3_565 no
C23 C14 3.564(3) 4_554 no
C23 C19 3.414(3) 3_565 no
C23 C24 3.458(3) 3_565 no
C24 C22 3.432(3) 3_565 no
C24 C23 3.458(3) 3_565 no
O1 H1 3.00(3) . no
O1 H17A 2.4780 . no
O1 H24 2.5220 . no
N1 H20 2.6223 . no
N2 H2 2.6146 . no
N2 H6 2.6176 . no
N2 H8 2.6222 . no
N2 H12 2.6170 . no
C1 H3 3.2457 . no
C1 H5 3.2575 . no
C1 H12 2.6877 . no
C2 H4 3.2697 . no
C2 H6 3.2681 . no
C2 H12 3.4852 . no
C3 H5 3.2559 . no
C4 H2 3.2717 . no
C4 H6 3.2634 . no
C5 H3 3.2538 . no
C6 H2 3.2698 . no
C6 H4 3.2637 . no
C6 H12 2.9540 . no
C7 H6 2.8606 . no
C7 H9 3.2552 . no
C7 H11 3.2560 . no
C8 H10 3.2632 . no
C8 H12 3.2759 . no
C9 H11 3.2474 . no
C10 H8 3.2631 . no
C10 H12 3.2649 . no
C11 H9 3.2481 . no
C12 H6 3.0831 . no
C12 H8 3.2756 . no
C12 H10 3.2641 . no
C13 H2 2.8167 . no
C13 H8 2.5819 . no
C14 H2 3.4466 . no
C14 H8 3.1079 . no
C15 H17A 3.1485 . no
C15 H17B 3.1456 . no
C16 H1 2.86(3) . no
C18 H17A 2.5817 . no
C18 H17B 3.2072 . no
C18 H20 2.7085 . no
C18 H24 2.6176 . no
C19 H1 2.55(3) . no
C19 H21 3.2652 . no
C19 H23 3.2645 . no
C20 H1 2.59(3) . no
C20 H22 3.2540 . no
C20 H24 3.2601 . no
C21 H23 3.2515 . no
C22 H20 3.2532 . no
C22 H24 3.2569 . no
C23 H21 3.2511 . no
C24 H20 3.2591 . no
C24 H22 3.2586 . no
H1 H17A 2.7192 . no
H1 H17B 2.2293 . no
H1 H20 2.0941 . no
H2 H3 2.3366 . no
H3 H4 2.3396 . no
H4 H5 2.3345 . no
H5 H6 2.3408 . no
H6 H12 2.9798 . no
H8 H9 2.3326 . no
H9 H10 2.3332 . no
H10 H11 2.3320 . no
H11 H12 2.3321 . no
H20 H21 2.3300 . no
H21 H22 2.3303 . no
H22 H23 2.3317 . no
H23 H24 2.3375 . no
O1 H1 2.00(3) 2_545 no
O1 H4 3.0210 4_454 no
O1 H8 2.7971 4_554 no
O1 H9 2.8433 4_554 no
O1 H17B 2.8537 2_545 no
O1 H20 2.9274 2_545 no
N1 H4 3.3719 3_666 no
N2 H6 3.0712 2_656 no
N2 H10 3.3987 4_554 no
C1 H10 3.1174 4_554 no
C2 H10 3.4708 4_554 no
C3 H2 3.4927 3_666 no
C3 H11 3.3907 4_554 no
C3 H20 3.5010 3_666 no
C4 H1 3.46(2) 3_666 no
C4 H11 2.9920 4_554 no
C4 H20 2.8499 3_666 no
C4 H22 3.1086 2_645 no
C5 H11 3.0027 4_554 no
C5 H17A 3.3469 4_655 no
C5 H20 2.9654 3_666 no
C5 H22 3.4379 2_645 no
C6 H10 3.3378 4_554 no
C6 H11 3.4181 4_554 no
C6 H21 3.5731 3_666 no
C7 H2 3.5441 2_646 no
C7 H5 3.1294 2_656 no
C7 H6 3.0781 2_656 no
C8 H2 3.5540 2_646 no
C8 H5 3.0658 2_656 no
C8 H17B 3.1112 3_566 no
C9 H2 3.4025 2_646 no
C9 H3 3.0499 2_646 no
C9 H5 3.2831 2_656 no
C9 H23 3.0533 1_556 no
C10 H2 3.2279 2_646 no
C10 H3 3.2432 2_646 no
C10 H5 3.5636 2_656 no
C10 H11 3.4217 3_667 no
C10 H22 3.4622 1_556 no
C10 H23 3.2492 1_556 no
C11 H2 3.1878 2_646 no
C11 H11 3.2281 3_667 no
C11 H22 3.4844 3_666 no
C12 H2 3.3599 2_646 no
C12 H5 3.4389 2_656 no
C12 H6 3.0155 2_656 no
C12 H21 3.5003 3_666 no
C13 H3 3.3597 3_666 no
C13 H6 3.5021 2_656 no
C13 H10 3.0389 4_554 no
C13 H17B 3.2031 3_566 no
C13 H23 3.5690 4_555 no
C14 H3 2.8059 3_666 no
C14 H9 3.4887 4_554 no
C14 H10 3.1782 4_554 no
C14 H17B 2.8558 3_566 no
C14 H21 3.4014 4_565 no
C14 H23 3.0996 4_555 no
C14 H24 3.2035 4_555 no
C15 H3 2.7413 3_666 no
C15 H4 3.4072 3_666 no
C15 H9 3.1005 4_554 no
C15 H17B 3.0852 3_566 no
C15 H21 3.5546 4_565 no
C15 H23 2.9697 4_555 no
C15 H24 3.1854 4_555 no
C16 H3 3.1961 3_666 no
C16 H4 3.3491 3_666 no
C16 H9 3.1969 4_554 no
C16 H23 3.3206 4_555 no
C16 H24 3.5434 2_555 no
C17 H5 3.3890 4_454 no
C17 H8 3.3058 3_566 no
C17 H20 3.2884 2_545 no
C17 H24 3.3524 2_555 no
C18 H1 3.24(3) 2_545 no
C18 H8 3.1877 4_554 no
C18 H9 3.3078 4_554 no
C19 H8 3.1300 4_554 no
C19 H23 3.3890 3_565 no
C20 H17A 3.0108 2_555 no
C20 H23 3.4498 3_565 no
C21 H12 2.9248 3_666 no
C21 H17A 3.3558 2_555 no
C21 H24 3.4170 3_565 no
C22 H4 3.3317 2_655 no
C22 H10 3.4938 1_554 no
C22 H11 3.4167 3_666 no
C22 H12 3.0977 3_666 no
C22 H24 3.3848 3_565 no
C23 H9 3.3216 1_554 no
C23 H10 3.2823 1_554 no
C24 H8 2.9232 4_554 no
C24 H17B 3.3765 2_545 no
H1 O1 2.00(3) 2_555 no
H1 C4 3.46(2) 3_666 no
H1 C18 3.24(3) 2_555 no
H1 H4 2.9546 3_666 no
H1 H8 3.3814 3_566 no
H1 H9 3.1978 3_566 no
H1 H17A 3.3077 2_555 no
H1 H24 3.5752 2_555 no
H2 C3 3.4927 3_666 no
H2 C7 3.5441 2_656 no
H2 C8 3.5540 2_656 no
H2 C9 3.4025 2_656 no
H2 C10 3.2279 2_656 no
H2 C11 3.1878 2_656 no
H2 C12 3.3599 2_656 no
H2 H2 3.4989 3_666 no
H2 H3 3.2230 3_666 no
H2 H6 3.2317 2_656 no
H2 H11 3.5730 2_656 no
H3 C9 3.0499 2_656 no
H3 C10 3.2432 2_656 no
H3 C13 3.3597 3_666 no
H3 C14 2.8059 3_666 no
H3 C15 2.7413 3_666 no
H3 C16 3.1961 3_666 no
H3 H2 3.2230 3_666 no
H3 H9 2.9258 2_656 no
H3 H10 3.2692 2_656 no
H4 O1 3.0210 4_655 no
H4 N1 3.3719 3_666 no
H4 C15 3.4072 3_666 no
H4 C16 3.3491 3_666 no
H4 C22 3.3317 2_645 no
H4 H1 2.9546 3_666 no
H4 H11 3.2716 4_554 no
H4 H20 2.8948 3_666 no
H4 H21 3.4262 2_645 no
H4 H22 2.5702 2_645 no
H5 C7 3.1294 2_646 no
H5 C8 3.0658 2_646 no
H5 C9 3.2831 2_646 no
H5 C10 3.5636 2_646 no
H5 C12 3.4389 2_646 no
H5 C17 3.3890 4_655 no
H5 H8 3.4222 2_646 no
H5 H11 3.2830 4_554 no
H5 H17A 2.7660 4_655 no
H5 H17B 3.3385 4_655 no
H5 H20 3.0863 3_666 no
H5 H22 3.1939 2_645 no
H6 N2 3.0712 2_646 no
H6 C7 3.0781 2_646 no
H6 C12 3.0155 2_646 no
H6 C13 3.5021 2_646 no
H6 H2 3.2317 2_646 no
H6 H12 2.9384 2_646 no
H6 H21 3.5884 3_666 no
H8 O1 2.7971 4_555 no
H8 C17 3.3058 3_566 no
H8 C18 3.1877 4_555 no
H8 C19 3.1300 4_555 no
H8 C24 2.9232 4_555 no
H8 H1 3.3814 3_566 no
H8 H5 3.4222 2_656 no
H8 H17B 2.4485 3_566 no
H8 H24 2.7703 4_555 no
H9 O1 2.8433 4_555 no
H9 C14 3.4887 4_555 no
H9 C15 3.1005 4_555 no
H9 C16 3.1969 4_555 no
H9 C18 3.3078 4_555 no
H9 C23 3.3216 1_556 no
H9 H1 3.1978 3_566 no
H9 H3 2.9258 2_646 no
H9 H22 3.5787 1_556 no
H9 H23 2.4318 1_556 no
H10 N2 3.3987 4_555 no
H10 C1 3.1174 4_555 no
H10 C2 3.4708 4_555 no
H10 C6 3.3378 4_555 no
H10 C13 3.0389 4_555 no
H10 C14 3.1782 4_555 no
H10 C22 3.4938 1_556 no
H10 C23 3.2823 1_556 no
H10 H3 3.2692 2_646 no
H10 H11 3.3934 3_667 no
H10 H22 3.2294 1_556 no
H10 H23 2.8308 1_556 no
H11 C3 3.3907 4_555 no
H11 C4 2.9920 4_555 no
H11 C5 3.0027 4_555 no
H11 C6 3.4181 4_555 no
H11 C10 3.4217 3_667 no
H11 C11 3.2281 3_667 no
H11 C22 3.4167 3_666 no
H11 H2 3.5730 2_646 no
H11 H4 3.2716 4_555 no
H11 H5 3.2830 4_555 no
H11 H10 3.3934 3_667 no
H11 H11 3.0695 3_667 no
H11 H22 2.7503 3_666 no
H12 C21 2.9248 3_666 no
H12 C22 3.0977 3_666 no
H12 H6 2.9384 2_656 no
H12 H21 2.7981 3_666 no
H12 H22 3.0931 3_666 no
H17A C5 3.3469 4_454 no
H17A C20 3.0108 2_545 no
H17A C21 3.3558 2_545 no
H17A H1 3.3077 2_545 no
H17A H5 2.7660 4_454 no
H17A H20 2.3287 2_545 no
H17A H21 3.0195 2_545 no
H17B O1 2.8537 2_555 no
H17B C8 3.1112 3_566 no
H17B C13 3.2031 3_566 no
H17B C14 2.8558 3_566 no
H17B C15 3.0852 3_566 no
H17B C24 3.3765 2_555 no
H17B H5 3.3385 4_454 no
H17B H8 2.4485 3_566 no
H17B H24 2.5602 2_555 no
H20 O1 2.9274 2_555 no
H20 C3 3.5010 3_666 no
H20 C4 2.8499 3_666 no
H20 C5 2.9654 3_666 no
H20 C17 3.2884 2_555 no
H20 H4 2.8948 3_666 no
H20 H5 3.0863 3_666 no
H20 H17A 2.3287 2_555 no
H21 C6 3.5731 3_666 no
H21 C12 3.5003 3_666 no
H21 C14 3.4014 4_564 no
H21 C15 3.5546 4_564 no
H21 H4 3.4262 2_655 no
H21 H6 3.5884 3_666 no
H21 H12 2.7981 3_666 no
H21 H17A 3.0195 2_555 no
H22 C4 3.1086 2_655 no
H22 C5 3.4379 2_655 no
H22 C10 3.4622 1_554 no
H22 C11 3.4844 3_666 no
H22 H4 2.5702 2_655 no
H22 H5 3.1939 2_655 no
H22 H9 3.5787 1_554 no
H22 H10 3.2294 1_554 no
H22 H11 2.7503 3_666 no
H22 H12 3.0931 3_666 no
H22 H24 3.5928 3_565 no
H23 C9 3.0533 1_554 no
H23 C10 3.2492 1_554 no
H23 C13 3.5690 4_554 no
H23 C14 3.0996 4_554 no
H23 C15 2.9697 4_554 no
H23 C16 3.3206 4_554 no
H23 C19 3.3890 3_565 no
H23 C20 3.4498 3_565 no
H23 H9 2.4318 1_554 no
H23 H10 2.8308 1_554 no
H24 C14 3.2035 4_554 no
H24 C15 3.1854 4_554 no
H24 C16 3.5434 2_545 no
H24 C17 3.3524 2_545 no
H24 C21 3.4170 3_565 no
H24 C22 3.3848 3_565 no
H24 H1 3.5752 2_545 no
H24 H8 2.7703 4_554 no
H24 H17B 2.5602 2_545 no
H24 H22 3.5928 3_565 no

loop_
_geom_hbond_atom_site_label_D
_geom_hbond_atom_site_label_H
_geom_hbond_atom_site_label_A
_geom_hbond_site_symmetry_A
_geom_hbond_distance_DH
_geom_hbond_distance_HA
_geom_hbond_distance_DA
_geom_hbond_angle_DHA
_geom_hbond_publ_flag
C3 H3 C14 3_666 0.95 2.806 3.673(4) 152 y
C3 H3 C15 3_666 0.95 2.741 3.554(4) 144 y
N1 H1 O1 2_555 0.85(3) 2.00(3) 2.771(3) 149(3) y

loop_
_geom_torsion_atom_site_label_1
_geom_torsion_atom_site_label_2
_geom_torsion_atom_site_label_3
_geom_torsion_atom_site_label_4
_geom_torsion
_geom_torsion_publ_flag
C17 N1 C18 O1 7.2(2) no
C17 N1 C18 C19 -171.73(13) no
C18 N1 C17 C16 84.99(19) no
C1 N2 C7 C8 -149.21(16) no
C1 N2 C7 C12 33.1(2) no
C7 N2 C1 C2 -132.38(16) no
C7 N2 C1 C6 50.1(2) no
C13 N2 C1 C2 53.8(2) no
C13 N2 C1 C6 -123.66(17) no
C13 N2 C7 C8 24.5(3) no
C13 N2 C7 C12 -153.28(16) no
N2 C1 C2 C3 -177.48(13) no
N2 C1 C6 C5 177.35(13) no
C2 C1 C6 C5 -0.1(3) no
C6 C1 C2 C3 0.0(3) no
C1 C2 C3 C4 0.0(3) no
C2 C3 C4 C5 0.2(3) no
C3 C4 C5 C6 -0.3(3) no
C4 C5 C6 C1 0.3(3) no
N2 C7 C8 C9 -176.13(15) no
N2 C7 C12 C11 176.76(15) no
C8 C7 C12 C11 -1.0(3) no
C12 C7 C8 C9 1.6(3) no
C7 C8 C9 C10 -0.8(3) no
C8 C9 C10 C11 -0.6(3) no
C9 C10 C11 C12 1.3(3) no
C10 C11 C12 C7 -0.5(3) no
O1 C18 C19 C20 -160.81(15) no
O1 C18 C19 C24 17.2(2) no
N1 C18 C19 C20 18.1(2) no
N1 C18 C19 C24 -163.86(14) no
C18 C19 C20 C21 177.75(14) no
C18 C19 C24 C23 -177.58(13) no
C20 C19 C24 C23 0.5(2) no
C24 C19 C20 C21 -0.3(2) no
C19 C20 C21 C22 -0.1(3) no
C20 C21 C22 C23 0.3(3) no
C21 C22 C23 C24 0.0(3) no
C22 C23 C24 C19 -0.4(3) no

_cod_database_fobs_code 1545380
